data_7110452
loop_
_publ_author_name
'Clegg, William'
'Liddle, Stephen T.'
'Mulvey, Robert E.'
'Robertson, Alan'

_publ_section_title
;
 Dis-assembling lithium amide ladder structures: new insight through the
 structure of [{[PhCH2N(H)Li]2&#x00B7;thf}\\infty ], a polymer of (NLi)2
 planar rings connected by thf-bridged (NLi)2 butterfly junctions
;
_journal_issue 6
_journal_name_full 'Chemical Communications'
_journal_page_first 511
_journal_paper_doi 10.1039/a900392d
_journal_year 1999
_chemical_formula_sum 'C18 H24 Li2 N2 O'
_chemical_formula_weight 298.27
_chemical_name_systematic
;
 ?
;
_space_group_IT_number 60
_symmetry_cell_setting orthorhombic
_symmetry_space_group_name_Hall '-P 2n 2ab'
_symmetry_space_group_name_H-M 'P b c n'
_atom_sites_solution_hydrogens geom
_atom_sites_solution_primary direct
_atom_sites_solution_secondary difmap
_audit_creation_method SHELXL-97
_cell_angle_alpha 90.00
_cell_angle_beta 90.00
_cell_angle_gamma 90.00
_cell_formula_units_Z 4
_cell_length_a 22.617(5)
_cell_length_b 10.047(2)
_cell_length_c 7.594(2)
_cell_measurement_reflns_used 53
_cell_measurement_temperature 160(2)
_cell_measurement_theta_max 24.60
_cell_measurement_theta_min 18.33
_cell_volume 1725.6(7)
_computing_cell_refinement 'Stoe DIF4'
_computing_data_collection 'Stoe DIF4'
_computing_data_reduction 'local programs'
_computing_molecular_graphics 'Siemens SHELXTL'
_computing_publication_material 'SHELXTL and local programs'
_computing_structure_refinement 'Siemens SHELXTL'
_computing_structure_solution 'Siemens SHELXTL'
_diffrn_ambient_temperature 160(2)
_diffrn_measured_fraction_theta_full 0.983
_diffrn_measured_fraction_theta_max 0.983
_diffrn_measurement_device_type 'Stoe-Siemens diffractometer'
_diffrn_measurement_method '\w/\q scans with on-line profile fitting'
_diffrn_radiation_monochromator graphite
_diffrn_radiation_source 'fine-focus sealed tube'
_diffrn_radiation_type CuK\a
_diffrn_radiation_wavelength 1.54184
_diffrn_reflns_av_R_equivalents 0.0554
_diffrn_reflns_av_sigmaI/netI 0.0598
_diffrn_reflns_limit_h_max 27
_diffrn_reflns_limit_h_min -27
_diffrn_reflns_limit_k_max 12
_diffrn_reflns_limit_k_min -12
_diffrn_reflns_limit_l_max 8
_diffrn_reflns_limit_l_min -8
_diffrn_reflns_number 4028
_diffrn_reflns_theta_full 67.58
_diffrn_reflns_theta_max 67.58
_diffrn_reflns_theta_min 7.35
_diffrn_standards_decay_% 6.6
_diffrn_standards_interval_time 60
_diffrn_standards_number 5
_exptl_absorpt_coefficient_mu 0.532
_exptl_absorpt_correction_T_max 0.888
_exptl_absorpt_correction_T_min 0.694
_exptl_absorpt_correction_type empirical
_exptl_crystal_colour colourless
_exptl_crystal_density_diffrn 1.148
_exptl_crystal_density_method 'not measured'
_exptl_crystal_description block
_exptl_crystal_F_000 640
_exptl_crystal_size_max 0.35
_exptl_crystal_size_mid 0.23
_exptl_crystal_size_min 0.19
_refine_diff_density_max 0.243
_refine_diff_density_min -0.202
_refine_diff_density_rms 0.050
_refine_ls_extinction_method none
_refine_ls_goodness_of_fit_ref 1.050
_refine_ls_hydrogen_treatment mixed
_refine_ls_matrix_type full
_refine_ls_number_parameters 109
_refine_ls_number_reflns 1528
_refine_ls_number_restraints 0
_refine_ls_restrained_S_all 1.050
_refine_ls_R_factor_all 0.0729
_refine_ls_R_factor_gt 0.0509
_refine_ls_shift/su_max 0.000
_refine_ls_shift/su_mean 0.000
_refine_ls_structure_factor_coef Fsqd
_refine_ls_weighting_details 'calc w=1/[\s^2^(Fo^2^)+(0.0748P)^2^+0.4541P] where P=(Fo^2^+2Fc^2^)/3'
_refine_ls_weighting_scheme calc
_refine_ls_wR_factor_gt 0.1291
_refine_ls_wR_factor_ref 0.1469
_reflns_number_gt 1151
_reflns_number_total 1528
_reflns_threshold_expression >2sigma(I)
_cod_data_source_file 900392dsup1.cif
_cod_data_source_block rem181
_cod_original_sg_symbol_H-M Pbcn
_cod_database_code 7110452

loop_
_symmetry_equiv_pos_as_xyz
'x, y, z'
'-x+1/2, -y+1/2, z+1/2'
'-x, y, -z+1/2'
'x+1/2, -y+1/2, -z'
'-x, -y, -z'
'x-1/2, y-1/2, -z-1/2'
'x, -y, z-1/2'
'-x-1/2, y-1/2, z'

loop_
_atom_site_label
_atom_site_type_symbol
_atom_site_fract_x
_atom_site_fract_y
_atom_site_fract_z
_atom_site_U_iso_or_equiv
_atom_site_adp_type
_atom_site_occupancy
_atom_site_symmetry_multiplicity
_atom_site_calc_flag
_atom_site_refinement_flags
Li Li 0.47143(13) 0.4700(3) 0.3696(4) 0.0334(7) Uani 1 1 d .
N N 0.55908(7) 0.53481(17) 0.37685(19) 0.0323(4) Uani 1 1 d .
H0 H 0.5880(9) 0.468(2) 0.380(3) 0.033(5) Uiso 1 1 d .
C1 C 0.58780(8) 0.66001(19) 0.3362(2) 0.0352(5) Uani 1 1 d .
H1B H 0.5568 0.7290 0.3254 0.042 Uiso 1 1 calc R
H1A H 0.6068 0.6512 0.2193 0.042 Uiso 1 1 calc R
C2 C 0.63467(7) 0.71136(19) 0.4664(2) 0.0336(5) Uani 1 1 d .
C3 C 0.65957(8) 0.6305(2) 0.5928(3) 0.0404(5) Uani 1 1 d .
H3 H 0.6481 0.5397 0.5995 0.049 Uiso 1 1 calc R
C4 C 0.70127(9) 0.6796(3) 0.7108(3) 0.0512(6) Uani 1 1 d .
H4 H 0.7181 0.6222 0.7968 0.061 Uiso 1 1 calc R
C5 C 0.71829(9) 0.8113(3) 0.7031(3) 0.0550(7) Uani 1 1 d .
H5 H 0.7462 0.8453 0.7849 0.066 Uiso 1 1 calc R
C6 C 0.69436(9) 0.8935(2) 0.5755(4) 0.0528(6) Uani 1 1 d .
H6 H 0.7059 0.9843 0.5692 0.063 Uiso 1 1 calc R
C7 C 0.65319(8) 0.8429(2) 0.4562(3) 0.0401(5) Uani 1 1 d .
H7 H 0.6376 0.8991 0.3670 0.048 Uiso 1 1 calc R
O O 0.5000 0.28752(19) 0.2500 0.0365(5) Uani 1 2 d S
C8 C 0.46106(9) 0.2040(2) 0.1467(3) 0.0400(5) Uani 1 1 d .
H8A H 0.4721 0.2077 0.0206 0.048 Uiso 1 1 calc R
H8B H 0.4196 0.2338 0.1591 0.048 Uiso 1 1 calc R
C9 C 0.46820(8) 0.0643(2) 0.2169(3) 0.0409(5) Uani 1 1 d .
H9A H 0.4624 -0.0026 0.1228 0.049 Uiso 1 1 calc R
H9B H 0.4400 0.0464 0.3138 0.049 Uiso 1 1 calc R

loop_
_atom_site_aniso_label
_atom_site_aniso_U_11
_atom_site_aniso_U_22
_atom_site_aniso_U_33
_atom_site_aniso_U_23
_atom_site_aniso_U_13
_atom_site_aniso_U_12
Li 0.0328(15) 0.0468(18) 0.0207(13) 0.0000(13) -0.0012(11) -0.0026(14)
N 0.0312(8) 0.0426(9) 0.0229(7) -0.0008(6) -0.0012(6) -0.0028(7)
C1 0.0361(9) 0.0451(11) 0.0242(9) -0.0002(8) -0.0017(7) -0.0030(8)
C2 0.0270(8) 0.0444(11) 0.0295(9) -0.0059(8) 0.0055(7) -0.0014(8)
C3 0.0341(9) 0.0511(12) 0.0360(10) -0.0020(9) 0.0009(8) -0.0013(9)
C4 0.0357(10) 0.0759(16) 0.0419(12) -0.0036(11) -0.0065(9) 0.0022(11)
C5 0.0356(11) 0.0767(17) 0.0528(14) -0.0190(13) -0.0085(10) -0.0050(11)
C6 0.0371(10) 0.0488(12) 0.0725(17) -0.0178(12) 0.0065(11) -0.0079(9)
C7 0.0315(9) 0.0430(12) 0.0458(11) -0.0042(9) 0.0044(8) 0.0014(8)
O 0.0367(9) 0.0379(10) 0.0350(10) 0.000 -0.0101(8) 0.000
C8 0.0394(10) 0.0439(11) 0.0366(10) -0.0067(9) -0.0064(8) -0.0017(8)
C9 0.0420(11) 0.0434(12) 0.0374(11) -0.0046(9) 0.0076(8) -0.0049(9)

loop_
_atom_type_symbol
_atom_type_description
_atom_type_scat_dispersion_real
_atom_type_scat_dispersion_imag
_atom_type_scat_source
C C 0.0181 0.0091 'International Tables Vol C Tables 4.2.6.8 and 6.1.1.4'
H H 0.0000 0.0000 'International Tables Vol C Tables 4.2.6.8 and 6.1.1.4'
Li Li 0.0008 0.0003 'International Tables Vol C Tables 4.2.6.8 and 6.1.1.4'
N N 0.0311 0.0180 'International Tables Vol C Tables 4.2.6.8 and 6.1.1.4'
O O 0.0492 0.0322 'International Tables Vol C Tables 4.2.6.8 and 6.1.1.4'

loop_
_geom_angle_atom_site_label_1
_geom_angle_atom_site_label_2
_geom_angle_atom_site_label_3
_geom_angle
_geom_angle_site_symmetry_1
_geom_angle_site_symmetry_3
N Li N 107.64(13) 5_666 .
N Li N 137.38(17) 5_666 3_655
N Li N 103.83(14) . 3_655
N Li O 118.67(16) 5_666 .
N Li O 89.52(13) . .
N Li O 89.22(12) 3_655 .
N Li Li 164.2(2) 5_666 3_655
N Li Li 58.05(13) . 3_655
N Li Li 57.57(13) 3_655 3_655
O Li Li 58.70(9) . 3_655
N Li Li 54.61(12) 5_666 5_666
N Li Li 53.03(12) . 5_666
N Li Li 145.2(2) 3_655 5_666
O Li Li 113.3(2) . 5_666
Li Li Li 110.7(2) 3_655 5_666
C1 N Li 111.85(15) . 5_666
C1 N Li 133.71(15) . .
Li N Li 72.36(13) 5_666 .
C1 N Li 103.11(14) . 3_655
Li N Li 136.15(16) 5_666 3_655
Li N Li 64.38(14) . 3_655
N C1 C2 117.60(15) . .
C3 C2 C7 118.45(18) . .
C3 C2 C1 122.12(18) . .
C7 C2 C1 119.43(18) . .
C2 C3 C4 121.2(2) . .
C5 C4 C3 120.1(2) . .
C4 C5 C6 119.6(2) . .
C5 C6 C7 119.9(2) . .
C2 C7 C6 120.8(2) . .
C8 O C8 109.1(2) . 3_655
C8 O Li 122.80(12) . .
C8 O Li 116.69(12) 3_655 .
C8 O Li 116.69(12) . 3_655
C8 O Li 122.80(12) 3_655 3_655
Li O Li 62.60(17) . 3_655
O C8 C9 106.40(16) . .
C8 C9 C9 102.56(11) . 3_655

loop_
_geom_bond_atom_site_label_1
_geom_bond_atom_site_label_2
_geom_bond_distance
_geom_bond_site_symmetry_2
Li N 2.046(3) 5_666
Li N 2.087(3) .
Li N 2.098(3) 3_655
Li O 2.146(4) .
Li Li 2.230(6) 3_655
Li Li 2.440(6) 5_666
N C1 1.449(2) .
N Li 2.046(3) 5_666
N Li 2.098(3) 3_655
C1 C2 1.538(2) .
C2 C3 1.378(3) .
C2 C7 1.388(3) .
C3 C4 1.391(3) .
C4 C5 1.380(3) .
C5 C6 1.384(4) .
C6 C7 1.395(3) .
O C8 1.448(2) .
O C8 1.448(2) 3_655
O Li 2.146(4) 3_655
C8 C9 1.509(3) .
C9 C9 1.524(4) 3_655
